data_1566170
loop_
_publ_author_name
'Marquise, Nada'
'Harford, Philip J.'
'Chevallier, Floris'
'Roisnel, Thierry'
'Dorcet, Vincent'
'Gagez, Anne-Laure'
'Sabl\'e, Sophie'
'Picot, Laurent'
'Thi\'ery, Val\'erie'
'Wheatley, Andrew E.H.'
'Gros, Philippe C.'
'Mongin, Florence'

_publ_section_title
;
 Synthesis of azafluorenones and related compounds using
 deprotocupration--aroylation followed by intramolecular direct arylation
;
_journal_issue 47
_journal_name_full Tetrahedron
_journal_page_first 10123
_journal_page_last 10133
_journal_paper_doi 10.1016/j.tet.2013.09.030
_journal_volume 69
_journal_year 2013
_chemical_compound_source 'synthesis as described'
_chemical_formula_moiety 'C13 H9 N O2'
_chemical_formula_sum 'C13 H9 N O2'
_chemical_formula_weight 211.21
_space_group_IT_number 14
_space_group_name_Hall '-P 2yab'
_space_group_name_H-M_alt 'P 1 21/a 1'
_symmetry_cell_setting monoclinic
_symmetry_Int_Tables_number 14
_symmetry_space_group_name_Hall '-P 2yab'
_symmetry_space_group_name_H-M 'P 1 21/a 1'
_atom_sites_solution_hydrogens geom
_atom_sites_solution_primary direct
_atom_sites_solution_secondary difmap
_cell_angle_alpha 90
_cell_angle_beta 112.183(6)
_cell_angle_gamma 90
_cell_formula_units_Z 4
_cell_length_a 15.323(3)
_cell_length_b 3.8645(7)
_cell_length_c 17.224(3)
_cell_measurement_reflns_used 1713
_cell_measurement_temperature 150(2)
_cell_measurement_theta_max 27.21
_cell_measurement_theta_min 2.55
_cell_measurement_wavelength 0.71073
_cell_volume 944.4(3)
_computing_cell_refinement 'Bruker APEX2 (Bruker, 2006)'
_computing_data_collection 'Bruker APEX2 (Bruker, 2006)'
_computing_data_reduction 'Bruker APEX2 (Bruker, 2006)'
_computing_molecular_graphics 'Ortep-3 for Windows (Farrugia, 1997)'
_computing_publication_material
;
           WinGX publication routines (Farrugia, 2012),
           CRYSCAL (T. Roisnel, local program)
;
_computing_structure_refinement 'SHELXL-97 (Sheldrick, 1997)'
_computing_structure_solution 'SIR97 (Altomare et al., 1999)'
_diffrn_ambient_temperature 150(2)
_diffrn_detector 'CCD plate'
_diffrn_measured_fraction_theta_full 0.988
_diffrn_measured_fraction_theta_max 0.988
_diffrn_measurement_device_type 'APEXII, Bruker-AXS'
_diffrn_measurement_method 'CCD rotation images, thin slices'
_diffrn_radiation_monochromator graphite
_diffrn_radiation_probe x-ray
_diffrn_radiation_type MoK\a
_diffrn_radiation_wavelength 0.71073
_diffrn_reflns_av_R_equivalents 0.0458
_diffrn_reflns_av_unetI/netI 0.0591
_diffrn_reflns_limit_h_max 19
_diffrn_reflns_limit_h_min -19
_diffrn_reflns_limit_k_max 4
_diffrn_reflns_limit_k_min -4
_diffrn_reflns_limit_l_max 21
_diffrn_reflns_limit_l_min -21
_diffrn_reflns_number 5258
_diffrn_reflns_theta_full 27.33
_diffrn_reflns_theta_max 27.33
_diffrn_reflns_theta_min 1.28
_exptl_absorpt_coefficient_mu 0.102
_exptl_absorpt_correction_T_max 0.990
_exptl_absorpt_correction_T_min 0.632
_exptl_absorpt_correction_type multi-scan
_exptl_absorpt_process_details
;
  [Sheldrick, G.M. (2002). SADABS Bruker AXS Inc., Madison, Wisconsin, USA]
;
_exptl_crystal_colour yellow
_exptl_crystal_density_diffrn 1.485
_exptl_crystal_density_method 'not measured'
_exptl_crystal_description board
_exptl_crystal_F_000 440
_exptl_crystal_size_max 0.53
_exptl_crystal_size_mid 0.22
_exptl_crystal_size_min 0.1
_refine_diff_density_max 0.389
_refine_diff_density_min -0.411
_refine_diff_density_rms 0.077
_refine_ls_extinction_coef 0.026(7)
_refine_ls_extinction_expression Fc^*^=kFc[1+0.001xFc^2^\l^3^/sin(2\q)]^-1/4^
_refine_ls_extinction_method SHELXL
_refine_ls_goodness_of_fit_ref 1.054
_refine_ls_hydrogen_treatment constr
_refine_ls_matrix_type full
_refine_ls_number_parameters 147
_refine_ls_number_reflns 2082
_refine_ls_number_restraints 0
_refine_ls_restrained_S_all 1.054
_refine_ls_R_factor_all 0.0774
_refine_ls_R_factor_gt 0.0569
_refine_ls_shift/su_max 0
_refine_ls_shift/su_mean 0
_refine_ls_structure_factor_coef Fsqd
_refine_ls_weighting_details 'calc w=1/[\s^2^(Fo^2^)+(0.1068P)^2^+0.1109P] where P=(Fo^2^+2Fc^2^)/3'
_refine_ls_weighting_scheme calc
_refine_ls_wR_factor_gt 0.1524
_refine_ls_wR_factor_ref 0.1754
_reflns_number_gt 1532
_reflns_number_total 2082
_reflns_threshold_expression >2sigma(I)
_cod_data_source_file Tetrahedron-2013-69-10123.cif
_cod_data_source_block 19
_cod_original_sg_symbol_H-M 'P 21/a'
_cod_database_code 1566170

loop_
_symmetry_equiv_pos_as_xyz
'x, y, z'
'-x+1/2, y+1/2, -z'
'-x, -y, -z'
'x-1/2, -y-1/2, z'

loop_
_atom_site_label
_atom_site_type_symbol
_atom_site_fract_x
_atom_site_fract_y
_atom_site_fract_z
_atom_site_U_iso_or_equiv
_atom_site_adp_type
_atom_site_occupancy
_atom_site_symmetry_multiplicity
_atom_site_calc_flag
_atom_site_refinement_flags
_atom_site_disorder_assembly
_atom_site_disorder_group
O1 O 0.64838(10) 0.3813(4) 0.60926(9) 0.0303(4) Uani 1 1 d . . .
C2 C 0.62041(13) 0.2258(6) 0.65610(12) 0.0226(5) Uani 1 1 d . . .
C3 C 0.52340(14) 0.0978(5) 0.63955(12) 0.0223(5) Uani 1 1 d . . .
C4 C 0.44168(14) 0.1156(6) 0.56884(12) 0.0248(5) Uani 1 1 d . . .
H4 H 0.44 0.2225 0.5186 0.03 Uiso 1 1 calc R . .
C5 C 0.36186(14) -0.0320(6) 0.57531(13) 0.0276(5) Uani 1 1 d . . .
H5 H 0.3036 -0.0283 0.5286 0.033 Uiso 1 1 calc R . .
C6 C 0.36729(14) -0.1847(6) 0.64999(13) 0.0270(5) Uani 1 1 d . . .
H6 H 0.3114 -0.2821 0.6522 0.032 Uiso 1 1 calc R . .
N7 N 0.44713(12) -0.2040(5) 0.71996(10) 0.0248(4) Uani 1 1 d . . .
C8 C 0.52233(14) -0.0615(5) 0.71266(12) 0.0208(5) Uani 1 1 d . . .
C9 C 0.61786(14) -0.0400(5) 0.77855(12) 0.0201(5) Uani 1 1 d . . .
C10 C 0.65363(14) -0.1501(5) 0.86180(12) 0.0222(5) Uani 1 1 d . . .
H10 H 0.6146 -0.2648 0.8854 0.027 Uiso 1 1 calc R . .
C11 C 0.74810(14) -0.0869(5) 0.90915(12) 0.0225(5) Uani 1 1 d . . .
H11 H 0.7738 -0.1609 0.9659 0.027 Uiso 1 1 calc R . .
C12 C 0.80621(14) 0.0821(5) 0.87560(12) 0.0211(5) Uani 1 1 d . . .
C13 C 0.77123(13) 0.1910(5) 0.79194(11) 0.0209(5) Uani 1 1 d . . .
H13 H 0.8103 0.3032 0.768 0.025 Uiso 1 1 calc R . .
C14 C 0.67676(14) 0.1269(5) 0.74569(12) 0.0214(5) Uani 1 1 d . . .
O15 O 0.89672(10) 0.1316(4) 0.93026(8) 0.0258(4) Uani 1 1 d . . .
C16 C 0.96044(14) 0.2889(6) 0.89777(13) 0.0265(5) Uani 1 1 d . . .
H16A H 0.9633 0.1493 0.8513 0.04 Uiso 1 1 calc R . .
H16B H 1.0234 0.3026 0.9422 0.04 Uiso 1 1 calc R . .
H16C H 0.9383 0.5223 0.8776 0.04 Uiso 1 1 calc R . .

loop_
_atom_site_aniso_label
_atom_site_aniso_U_11
_atom_site_aniso_U_22
_atom_site_aniso_U_33
_atom_site_aniso_U_23
_atom_site_aniso_U_13
_atom_site_aniso_U_12
O1 0.0252(8) 0.0432(10) 0.0185(7) 0.0059(7) 0.0037(6) -0.0027(7)
C2 0.0216(10) 0.0246(11) 0.0181(9) 0.0009(8) 0.0034(8) 0.0017(8)
C3 0.0188(10) 0.0234(12) 0.0215(10) -0.0019(8) 0.0040(8) 0.0011(8)
C4 0.0242(10) 0.0268(12) 0.0172(9) -0.0017(8) 0.0008(8) 0.0029(9)
C5 0.0197(10) 0.0300(13) 0.0251(11) -0.0037(9) -0.0004(8) 0.0037(9)
C6 0.0179(10) 0.0304(13) 0.0288(11) -0.0068(9) 0.0044(8) -0.0007(9)
N7 0.0219(9) 0.0278(10) 0.0226(9) -0.0020(7) 0.0058(7) -0.0005(8)
C8 0.0210(10) 0.0199(11) 0.0192(10) -0.0033(8) 0.0050(8) 0.0016(8)
C9 0.0208(10) 0.0200(11) 0.0171(9) -0.0026(8) 0.0044(7) 0.0018(8)
C10 0.0237(10) 0.0222(11) 0.0186(10) 0.0008(8) 0.0055(8) 0.0016(8)
C11 0.0236(10) 0.0252(12) 0.0143(9) 0.0015(8) 0.0021(8) 0.0041(9)
C12 0.0188(9) 0.0224(11) 0.0164(9) -0.0028(8) 0.0003(7) 0.0013(8)
C13 0.0188(9) 0.0256(11) 0.0156(9) -0.0007(8) 0.0034(7) 0.0020(8)
C14 0.0206(10) 0.0230(11) 0.0164(9) -0.0009(8) 0.0022(8) 0.0020(8)
O15 0.0184(7) 0.0351(9) 0.0156(7) 0.0028(6) -0.0030(6) -0.0018(6)
C16 0.0194(9) 0.0322(12) 0.0226(10) 0.0004(9) 0.0021(8) -0.0016(9)

loop_
_atom_type_symbol
_atom_type_description
_atom_type_scat_dispersion_real
_atom_type_scat_dispersion_imag
_atom_type_scat_source
C C 0.0033 0.0016 'International Tables Vol C Tables 4.2.6.8 and 6.1.1.4'
H H 0 0 'International Tables Vol C Tables 4.2.6.8 and 6.1.1.4'
N N 0.0061 0.0033 'International Tables Vol C Tables 4.2.6.8 and 6.1.1.4'
O O 0.0106 0.006 'International Tables Vol C Tables 4.2.6.8 and 6.1.1.4'

loop_
_geom_angle_atom_site_label_1
_geom_angle_atom_site_label_2
_geom_angle_atom_site_label_3
_geom_angle
_geom_angle_site_symmetry_1
_geom_angle_site_symmetry_3
O1 C2 C3 128.20(18) . .
O1 C2 C14 126.91(18) . .
C3 C2 C14 104.87(17) . .
C4 C3 C8 119.89(19) . .
C4 C3 C2 131.3(2) . .
C8 C3 C2 108.79(17) . .
C3 C4 C5 116.2(2) . .
C3 C4 H4 121.9 . .
C5 C4 H4 121.9 . .
C6 C5 C4 120.08(19) . .
C6 C5 H5 120 . .
C4 C5 H5 120 . .
N7 C6 C5 124.4(2) . .
N7 C6 H6 117.8 . .
C5 C6 H6 117.8 . .
C8 N7 C6 114.67(18) . .
N7 C8 C3 124.81(18) . .
N7 C8 C9 126.53(18) . .
C3 C8 C9 108.66(17) . .
C14 C9 C10 119.75(18) . .
C14 C9 C8 108.68(16) . .
C10 C9 C8 131.57(18) . .
C11 C10 C9 117.91(19) . .
C11 C10 H10 121 . .
C9 C10 H10 121 . .
C10 C11 C12 121.77(18) . .
C10 C11 H11 119.1 . .
C12 C11 H11 119.1 . .
O15 C12 C11 114.95(17) . .
O15 C12 C13 124.27(18) . .
C11 C12 C13 120.78(18) . .
C14 C13 C12 116.69(18) . .
C14 C13 H13 121.7 . .
C12 C13 H13 121.7 . .
C13 C14 C9 123.10(17) . .
C13 C14 C2 127.89(18) . .
C9 C14 C2 109.00(17) . .
C12 O15 C16 117.10(15) . .
O15 C16 H16A 109.5 . .
O15 C16 H16B 109.5 . .
H16A C16 H16B 109.5 . .
O15 C16 H16C 109.5 . .
H16A C16 H16C 109.5 . .
H16B C16 H16C 109.5 . .

loop_
_geom_bond_atom_site_label_1
_geom_bond_atom_site_label_2
_geom_bond_distance
_geom_bond_site_symmetry_2
O1 C2 1.207(2) .
C2 C3 1.489(3) .
C2 C14 1.506(3) .
C3 C4 1.380(3) .
C3 C8 1.407(3) .
C4 C5 1.392(3) .
C4 H4 0.95 .
C5 C6 1.389(3) .
C5 H5 0.95 .
C6 N7 1.357(3) .
C6 H6 0.95 .
N7 C8 1.325(3) .
C8 C9 1.477(3) .
C9 C14 1.392(3) .
C9 C10 1.394(3) .
C10 C11 1.389(3) .
C10 H10 0.95 .
C11 C12 1.393(3) .
C11 H11 0.95 .
C12 O15 1.364(2) .
C12 C13 1.399(3) .
C13 C14 1.386(2) .
C13 H13 0.95 .
O15 C16 1.431(2) .
C16 H16A 0.98 .
C16 H16B 0.98 .
C16 H16C 0.98 .

loop_
_geom_torsion_atom_site_label_1
_geom_torsion_atom_site_label_2
_geom_torsion_atom_site_label_3
_geom_torsion_atom_site_label_4
_geom_torsion
_geom_torsion_site_symmetry_1
_geom_torsion_site_symmetry_2
_geom_torsion_site_symmetry_3
_geom_torsion_site_symmetry_4
O1 C2 C3 C4 0.9(4) . . . .
C14 C2 C3 C4 179.5(2) . . . .
O1 C2 C3 C8 -178.5(2) . . . .
C14 C2 C3 C8 0.1(2) . . . .
C8 C3 C4 C5 -0.3(3) . . . .
C2 C3 C4 C5 -179.7(2) . . . .
C3 C4 C5 C6 0.2(3) . . . .
C4 C5 C6 N7 -0.2(3) . . . .
C5 C6 N7 C8 0.4(3) . . . .
C6 N7 C8 C3 -0.5(3) . . . .
C6 N7 C8 C9 179.10(19) . . . .
C4 C3 C8 N7 0.5(3) . . . .
C2 C3 C8 N7 179.99(19) . . . .
C4 C3 C8 C9 -179.13(18) . . . .
C2 C3 C8 C9 0.3(2) . . . .
N7 C8 C9 C14 179.7(2) . . . .
C3 C8 C9 C14 -0.7(2) . . . .
N7 C8 C9 C10 -1.1(4) . . . .
C3 C8 C9 C10 178.5(2) . . . .
C14 C9 C10 C11 0.1(3) . . . .
C8 C9 C10 C11 -179.04(19) . . . .
C9 C10 C11 C12 0.2(3) . . . .
C10 C11 C12 O15 178.71(18) . . . .
C10 C11 C12 C13 -0.8(3) . . . .
O15 C12 C13 C14 -178.48(18) . . . .
C11 C12 C13 C14 1.0(3) . . . .
C12 C13 C14 C9 -0.7(3) . . . .
C12 C13 C14 C2 177.76(19) . . . .
C10 C9 C14 C13 0.1(3) . . . .
C8 C9 C14 C13 179.46(18) . . . .
C10 C9 C14 C2 -178.56(18) . . . .
C8 C9 C14 C2 0.8(2) . . . .
O1 C2 C14 C13 -0.5(4) . . . .
C3 C2 C14 C13 -179.2(2) . . . .
O1 C2 C14 C9 178.1(2) . . . .
C3 C2 C14 C9 -0.5(2) . . . .
C11 C12 O15 C16 177.02(18) . . . .
C13 C12 O15 C16 -3.5(3) . . . .
